data_2312691
loop_
_publ_author_name
'Bockmair, Valentin'
'Kl&#xf6;ck, Andreas'
'Hollenw&#xe4;ger, Dirk'
'Kornath, Andreas J.'

_publ_section_title
;
 Diprotonation of taurine: 2-[dihydroxy(oxo)sulfanyliumyl]ethanaminium
 bis[hexafluoroarsenate(V)].
;
_journal_coeditor_code WV3016
_journal_issue 12
_journal_name_full 'Acta crystallographica. Section C, Structural chemistry'
_journal_paper_doi 10.1107/S2053229624010489
_journal_volume 80
_journal_year 2024
_chemical_formula_iupac '(C2 H9 N O3 S) [As F6]2'
_chemical_formula_moiety 'C2 H9 N O3 S 2+, 2(As F6 -)'
_chemical_formula_sum 'C2 H9 As2 F12 N O3 S'
_chemical_formula_weight 505.00
_chemical_name_systematic
;
2-[Dihydroxy(oxo)sulfanyliumyl]ethanaminium bis[hexafluoridoarsenate(V)]
;
_space_group_crystal_system orthorhombic
_space_group_IT_number 19
_space_group_name_Hall 'P 2ac 2ab'
_space_group_name_H-M_alt 'P 21 21 21'
_atom_sites_solution_hydrogens mixed
_atom_sites_solution_primary direct
_atom_sites_solution_secondary difmap
_audit_creation_method SHELXL-2019/3
_cell_angle_alpha 90
_cell_angle_beta 90
_cell_angle_gamma 90
_cell_formula_units_Z 4
_cell_length_a 9.7110(5)
_cell_length_b 9.7629(4)
_cell_length_c 13.5461(6)
_cell_measurement_reflns_used 4191
_cell_measurement_temperature 112(2)
_cell_measurement_theta_max 31.9100
_cell_measurement_theta_min 2.0600
_cell_volume 1284.27(10)
_computing_cell_refinement
;
CrysAlis PRO (Rigaku OD, 2020)
;
_computing_data_collection
;
CrysAlis PRO (Rigaku OD, 2020)
;
_computing_data_reduction
;
CrysAlis PRO (Rigaku OD, 2020)
;
_computing_molecular_graphics
;
ORTEP-3 for Windows (Farrugia, 2012)
;
_computing_publication_material
;
PLATON (Spek, 2020)
;
_computing_structure_refinement
;
SHELXL2019 (Sheldrick, 2015<i>b</i>)
;
_computing_structure_solution
;
SHELXT (Sheldrick, 2015<i>a</i>)
;
_diffrn_ambient_temperature 112(2)
_diffrn_detector 'CCD plate'
_diffrn_detector_area_resol_mean 15.9809
_diffrn_measured_fraction_theta_full 0.999
_diffrn_measured_fraction_theta_max 1.000
_diffrn_measurement_device 'CCD camera on \k-goniostat'
_diffrn_measurement_device_type 'Rigaku OD Xcalibur with a Sapphire3'
_diffrn_measurement_method '\w scans'
_diffrn_radiation_monochromator graphite
_diffrn_radiation_source 'Enhance (Mo) X-ray Source'
_diffrn_radiation_type 'Mo K\a'
_diffrn_radiation_wavelength 0.71073
_diffrn_reflns_av_R_equivalents 0.0440
_diffrn_reflns_av_unetI/netI 0.0516
_diffrn_reflns_limit_h_max 13
_diffrn_reflns_limit_h_min -13
_diffrn_reflns_limit_k_max 13
_diffrn_reflns_limit_k_min -13
_diffrn_reflns_limit_l_max 19
_diffrn_reflns_limit_l_min -19
_diffrn_reflns_number 13161
_diffrn_reflns_theta_full 25.242
_diffrn_reflns_theta_max 30.503
_diffrn_reflns_theta_min 2.572
_diffrn_source_current 40
_diffrn_source_voltage 50
_exptl_absorpt_coefficient_mu 5.524
_exptl_absorpt_correction_T_max 1.00000
_exptl_absorpt_correction_T_min 0.28076
_exptl_absorpt_correction_type multi-scan
_exptl_absorpt_process_details
;
(CrysAlis PRO; Rigaku OD, 2020)
;
_exptl_crystal_colour colourless
_exptl_crystal_density_diffrn 2.612
_exptl_crystal_density_method 'not measured'
_exptl_crystal_description needle
_exptl_crystal_F_000 968
_exptl_crystal_size_max 0.449
_exptl_crystal_size_mid 0.101
_exptl_crystal_size_min 0.062
_refine_diff_density_max 0.756
_refine_diff_density_min -0.614
_refine_ls_abs_structure_details
;
Flack <i>x</i> determined using 1283 quotients [(I+)-(I-)]/[(I+)+(I-)]
(Parsons <i>et al.</i>,  2013)
;
_refine_ls_abs_structure_Flack 0.005(7)
_refine_ls_extinction_method none
_refine_ls_goodness_of_fit_ref 1.011
_refine_ls_hydrogen_treatment mixed
_refine_ls_matrix_type full
_refine_ls_number_parameters 199
_refine_ls_number_reflns 3910
_refine_ls_number_restraints 0
_refine_ls_restrained_S_all 1.011
_refine_ls_R_factor_all 0.0445
_refine_ls_R_factor_gt 0.0344
_refine_ls_shift/su_max 0.001
_refine_ls_shift/su_mean 0.000
_refine_ls_structure_factor_coef Fsqd
_refine_ls_weighting_details 'w=1/[\s^2^(Fo^2^)+(0.0258P)^2^] where P=(Fo^2^+2Fc^2^)/3'
_refine_ls_weighting_scheme calc
_refine_ls_wR_factor_gt 0.0591
_refine_ls_wR_factor_ref 0.0617
_reflns_number_gt 3424
_reflns_number_total 3910
_reflns_threshold_expression 'I > 2\s(I)'
_cod_data_source_file wv3016.cif
_cod_data_source_block I
_cod_database_code 2312691
_shelx_space_group_comment
;
The symmetry employed for this shelxl refinement is uniquely defined
by the following loop, which should always be used as a source of
symmetry information in preference to the above space-group names.
They are only intended as comments.
;
_shelx_estimated_absorpt_t_min 0.191
_shelx_estimated_absorpt_t_max 0.726

loop_
_space_group_symop_operation_xyz
'x, y, z'
'-x+1/2, -y, z+1/2'
'-x, y+1/2, -z+1/2'
'x+1/2, -y+1/2, -z'

loop_
_atom_site_type_symbol
_atom_site_label
_atom_site_fract_x
_atom_site_fract_y
_atom_site_fract_z
_atom_site_U_iso_or_equiv
_atom_site_adp_type
_atom_site_calc_flag
_atom_site_occupancy
_atom_site_disorder_assembly
_atom_site_disorder_group
S S1 0.64337(14) 0.39515(11) 0.29191(9) 0.0136(2) Uani d 1 . .
O O3 0.5274(4) 0.4756(3) 0.2683(3) 0.0224(8) Uani d 1 . .
O O1 0.7304(4) 0.4510(4) 0.3751(3) 0.0212(8) Uani d 1 . .
O O2 0.7474(4) 0.3742(4) 0.2101(3) 0.0200(8) Uani d 1 . .
C C1 0.5956(5) 0.2262(5) 0.3196(3) 0.0152(9) Uani d 1 . .
H H1A 0.530488 0.228241 0.375836 0.018 Uiso calc 1 . .
H H1B 0.545674 0.188079 0.262136 0.018 Uiso calc 1 . .
C C2 0.7128(5) 0.1300(5) 0.3453(4) 0.0167(10) Uani d 1 . .
H H2A 0.778779 0.178859 0.388555 0.020 Uiso calc 1 . .
H H2B 0.675542 0.051510 0.383022 0.020 Uiso calc 1 . .
N N1 0.7883(5) 0.0769(4) 0.2570(3) 0.0178(9) Uani d 1 . .
H H3B 0.727203 0.038915 0.214066 0.027 Uiso calc 1 . .
H H3C 0.850270 0.012387 0.276398 0.027 Uiso calc 1 . .
H H3A 0.833325 0.147135 0.226845 0.027 Uiso calc 1 . .
H H1 0.687(8) 0.487(7) 0.412(5) 0.04(2) Uiso d 1 . .
H H2 0.792(7) 0.435(6) 0.203(5) 0.03(2) Uiso d 1 . .
As As1 0.46719(5) 0.71523(4) 0.50495(3) 0.01210(10) Uani d 1 . .
F F1 0.5842(3) 0.5779(3) 0.4988(2) 0.0244(6) Uani d 1 . .
F F5 0.5675(3) 0.7864(3) 0.5953(2) 0.0275(7) Uani d 1 . .
F F2 0.3720(4) 0.6369(3) 0.4141(2) 0.0279(8) Uani d 1 . .
F F4 0.3793(3) 0.6234(3) 0.5921(2) 0.0279(8) Uani d 1 . .
F F6 0.3537(4) 0.8466(3) 0.5113(2) 0.0318(7) Uani d 1 . .
F F3 0.5603(4) 0.7965(3) 0.4155(2) 0.0324(8) Uani d 1 . .
As As2 0.85105(6) 0.73733(5) 0.13631(4) 0.01747(12) Uani d 1 . .
F F11 0.9643(4) 0.7082(3) 0.0421(2) 0.0355(8) Uani d 1 . .
F F8 0.7390(3) 0.7616(4) 0.2321(2) 0.0377(9) Uani d 1 . .
F F12 0.7287(4) 0.6424(4) 0.0765(3) 0.0491(11) Uani d 1 . .
F F7 0.9089(4) 0.5860(3) 0.1917(2) 0.0326(9) Uani d 1 . .
F F9 0.9753(4) 0.8244(4) 0.1990(2) 0.0373(9) Uani d 1 . .
F F10 0.7959(5) 0.8834(4) 0.0826(3) 0.0646(15) Uani d 1 . .

loop_
_atom_site_aniso_label
_atom_site_aniso_U_11
_atom_site_aniso_U_22
_atom_site_aniso_U_33
_atom_site_aniso_U_12
_atom_site_aniso_U_13
_atom_site_aniso_U_23
S1 0.0161(6) 0.0113(5) 0.0133(5) 0.0013(5) 0.0003(5) -0.0030(4)
O3 0.027(2) 0.0173(17) 0.023(2) 0.0073(16) -0.0031(17) -0.0025(14)
O1 0.020(2) 0.0207(18) 0.023(2) -0.0005(14) -0.0024(17) -0.0122(16)
O2 0.024(2) 0.0165(18) 0.0191(19) -0.0024(15) 0.0088(16) -0.0014(15)
C1 0.017(2) 0.014(2) 0.014(2) -0.0017(19) 0.0029(17) -0.0026(18)
C2 0.024(3) 0.015(2) 0.011(2) 0.0018(18) 0.000(2) -0.0003(18)
N1 0.019(2) 0.021(2) 0.014(2) 0.0076(17) -0.0015(17) 0.0015(17)
As1 0.0119(2) 0.0149(2) 0.0096(2) 0.00187(17) -0.0004(2) -0.00084(18)
F1 0.0233(16) 0.0247(14) 0.0252(16) 0.0107(11) 0.0039(15) 0.0016(14)
F5 0.0281(19) 0.0299(17) 0.0245(15) -0.0018(15) -0.0129(14) -0.0070(13)
F2 0.027(2) 0.0350(18) 0.0213(16) 0.0007(15) -0.0105(14) -0.0098(14)
F4 0.028(2) 0.0369(18) 0.0192(16) -0.0047(15) 0.0092(14) 0.0056(13)
F6 0.0302(18) 0.0285(15) 0.0368(19) 0.0189(14) -0.0024(18) -0.0072(15)
F3 0.032(2) 0.0380(19) 0.0269(16) -0.0007(16) 0.0062(15) 0.0153(15)
As2 0.0222(3) 0.0159(2) 0.0143(2) 0.00355(19) -0.0041(2) -0.00337(19)
F11 0.051(2) 0.0346(18) 0.0203(15) -0.0067(17) 0.0128(16) -0.0026(14)
F8 0.0229(18) 0.054(2) 0.0357(19) 0.0034(17) 0.0056(15) -0.0222(17)
F12 0.028(2) 0.065(3) 0.054(3) 0.0035(18) -0.0118(19) -0.041(2)
F7 0.038(2) 0.0279(18) 0.0317(19) 0.0101(15) 0.0021(16) 0.0100(14)
F9 0.040(2) 0.044(2) 0.0282(18) -0.0186(17) 0.0010(17) -0.0112(15)
F10 0.114(4) 0.037(2) 0.043(2) 0.040(2) -0.026(3) 0.0001(19)

loop_
_atom_type_symbol
_atom_type_description
_atom_type_scat_dispersion_real
_atom_type_scat_dispersion_imag
_atom_type_scat_source
C C 0.0033 0.0016 'International Tables Vol C Tables 4.2.6.8 and 6.1.1.4'
H H 0.0000 0.0000 'International Tables Vol C Tables 4.2.6.8 and 6.1.1.4'
N N 0.0061 0.0033 'International Tables Vol C Tables 4.2.6.8 and 6.1.1.4'
O O 0.0106 0.0060 'International Tables Vol C Tables 4.2.6.8 and 6.1.1.4'
F F 0.0171 0.0103 'International Tables Vol C Tables 4.2.6.8 and 6.1.1.4'
S S 0.1246 0.1234 'International Tables Vol C Tables 4.2.6.8 and 6.1.1.4'
As As 0.0499 2.0058 'International Tables Vol C Tables 4.2.6.8 and 6.1.1.4'

loop_
_geom_angle_atom_site_label_1
_geom_angle_atom_site_label_2
_geom_angle_atom_site_label_3
_geom_angle_site_symmetry_1
_geom_angle_site_symmetry_3
_geom_angle
_geom_angle_publ_flag
O3 S1 O1 . . 114.5(2) ?
O3 S1 O2 . . 116.2(2) ?
O1 S1 O2 . . 102.8(2) ?
O3 S1 C1 . . 111.2(2) ?
O1 S1 C1 . . 109.1(2) ?
O2 S1 C1 . . 101.9(2) ?
S1 O1 H1 . . 111(6) ?
S1 O2 H2 . . 112(5) ?
C2 C1 S1 . . 115.6(4) ?
C2 C1 H1A . . 108.4 ?
S1 C1 H1A . . 108.4 ?
C2 C1 H1B . . 108.4 ?
S1 C1 H1B . . 108.4 ?
H1A C1 H1B . . 107.4 ?
N1 C2 C1 . . 113.5(4) ?
N1 C2 H2A . . 108.9 ?
C1 C2 H2A . . 108.9 ?
N1 C2 H2B . . 108.9 ?
C1 C2 H2B . . 108.9 ?
H2A C2 H2B . . 107.7 ?
C2 N1 H3B . . 109.5 ?
C2 N1 H3C . . 109.5 ?
H3B N1 H3C . . 109.5 ?
C2 N1 H3A . . 109.5 ?
H3B N1 H3A . . 109.5 ?
H3C N1 H3A . . 109.5 ?
F6 As1 F3 . . 91.67(16) ?
F6 As1 F4 . . 92.14(16) ?
F3 As1 F4 . . 175.98(16) ?
F6 As1 F5 . . 91.53(16) ?
F3 As1 F5 . . 90.99(15) ?
F4 As1 F5 . . 90.20(16) ?
F6 As1 F2 . . 91.32(15) ?
F3 As1 F2 . . 89.05(17) ?
F4 As1 F2 . . 89.57(15) ?
F5 As1 F2 . . 177.14(16) ?
F6 As1 F1 . . 179.56(16) ?
F3 As1 F1 . . 88.74(15) ?
F4 As1 F1 . . 87.45(15) ?
F5 As1 F1 . . 88.61(15) ?
F2 As1 F1 . . 88.53(15) ?
F10 As2 F9 . . 91.0(2) ?
F10 As2 F11 . . 91.31(19) ?
F9 As2 F11 . . 89.97(18) ?
F10 As2 F8 . . 90.5(2) ?
F9 As2 F8 . . 90.17(16) ?
F11 As2 F8 . . 178.22(17) ?
F10 As2 F12 . . 91.9(2) ?
F9 As2 F12 . . 177.1(2) ?
F11 As2 F12 . . 90.20(17) ?
F8 As2 F12 . . 89.56(18) ?
F10 As2 F7 . . 179.7(2) ?
F9 As2 F7 . . 88.86(18) ?
F11 As2 F7 . . 88.46(16) ?
F8 As2 F7 . . 89.78(17) ?
F12 As2 F7 . . 88.21(19) ?

loop_
_geom_bond_atom_site_label_1
_geom_bond_atom_site_label_2
_geom_bond_site_symmetry_2
_geom_bond_distance
_geom_bond_publ_flag
S1 O3 . 1.410(4) ?
S1 O1 . 1.511(4) ?
S1 O2 . 1.513(4) ?
S1 C1 . 1.754(5) ?
O1 H1 . 0.75(6) ?
O2 H2 . 0.74(6) ?
C1 C2 . 1.516(7) ?
C1 H1A . 0.9900 ?
C1 H1B . 0.9900 ?
C2 N1 . 1.496(6) ?
C2 H2A . 0.9900 ?
C2 H2B . 0.9900 ?
N1 H3B . 0.9100 ?
N1 H3C . 0.9100 ?
N1 H3A . 0.9100 ?
As1 F6 . 1.693(3) ?
As1 F3 . 1.708(3) ?
As1 F4 . 1.710(3) ?
As1 F5 . 1.711(3) ?
As1 F2 . 1.718(3) ?
As1 F1 . 1.760(3) ?
As2 F10 . 1.688(3) ?
As2 F9 . 1.704(3) ?
As2 F11 . 1.708(3) ?
As2 F8 . 1.710(3) ?
As2 F12 . 1.711(3) ?
As2 F7 . 1.750(3) ?

loop_
_geom_torsion_atom_site_label_1
_geom_torsion_atom_site_label_2
_geom_torsion_atom_site_label_3
_geom_torsion_atom_site_label_4
_geom_torsion_site_symmetry_1
_geom_torsion_site_symmetry_2
_geom_torsion_site_symmetry_3
_geom_torsion_site_symmetry_4
_geom_torsion
_geom_torsion_publ_flag
O3 S1 C1 C2 . . . . 179.5(3) ?
O1 S1 C1 C2 . . . . -53.3(4) ?
O2 S1 C1 C2 . . . . 55.0(4) ?
S1 C1 C2 N1 . . . . -79.7(5) ?
